data_9007784
loop_
_publ_author_name
'Range, K. J.'
'Rau, F.'
'Klement, U.'

_publ_section_title
;
 Dimagnesium platinum silicon
;
_journal_name_full 'Acta Crystallographica, Section C'
_journal_page_first 1092
_journal_page_last 1093
_journal_paper_doi 10.1107/S0108270189014150
_journal_volume 46
_journal_year 1990
_chemical_formula_structural Mg2PtSi
_chemical_formula_sum 'Mg2 Pt Si'
_space_group_IT_number 194
_symmetry_space_group_name_Hall '-P 6c 2c'
_symmetry_space_group_name_H-M 'P 63/m m c'
_cell_angle_alpha 90
_cell_angle_beta 90
_cell_angle_gamma 120
_cell_length_a 4.254
_cell_length_b 4.254
_cell_length_c 8.542
_cell_formula_units_Z 2
_cell_volume 133.871
_database_code_amcsd 0010146
_exptl_crystal_density_diffrn 6.742
_cod_database_code 9007784
_amcsd_formula_title Mg2PtSi

loop_
_space_group_symop_operation_xyz
x,y,z
-x,-x+y,1/2+z
x,x-y,1/2-z
-x+y,-x,1/2-z
x-y,x,1/2+z
-y,-x,z
y,x,-z
y,-x+y,-z
-y,x-y,z
x-y,-y,1/2+z
-x+y,y,1/2-z
x,y,1/2-z
-x,-y,1/2+z
x,x-y,z
-x,-x+y,-z
x-y,x,-z
-x+y,-x,z
y,x,1/2+z
-y,-x,1/2-z
-y,x-y,1/2-z
y,-x+y,1/2+z
-x+y,y,z
x-y,-y,-z
-x,-y,-z

loop_
_atom_site_label
_atom_site_fract_x
_atom_site_fract_y
_atom_site_fract_z
_atom_site_U_iso_or_equiv
Mg 0.33333 0.66667 0.57820 0.03800
Pt 0.33333 0.66667 0.25000 0.00850
Si 0.00000 0.00000 0.25000 0.01900

loop_
_cod_related_entry_id
_cod_related_entry_database
_cod_related_entry_code
1 AMCSD 0010146
